data_7106252
loop_
_publ_author_name
'Christer B. Aakeroy'
'Prashant D. Chopade'
'Claudia Ganser'
'John Desper'

_publ_section_title
;
 Facile synthesis and supramolecular chemistry of hydrogen bond/halogen
 bond-driven multi-tasking tectons
;
_journal_name_full Chem.Commun.
_journal_page_first 4688
_journal_paper_doi 10.1039/c1cc10436e
_journal_volume 47
_journal_year 2011
_chemical_formula_moiety
;
C4 H5 N3, C7 H I F4 O2
;
_chemical_formula_sum 'C11 H6 F4 I N3 O2'
_chemical_formula_weight 415.09
_chemical_name_common 'P60 2-aminopyrazine, 4-I-F4-PhCOOH'
_chemical_name_systematic
;
P60 2-aminopyrazine, 4-I-F4-PhCOOH
;
_space_group_IT_number 13
_symmetry_cell_setting monoclinic
_symmetry_space_group_name_Hall '-P 2yac'
_symmetry_space_group_name_H-M 'P 1 2/n 1'
_atom_sites_solution_hydrogens geom
_atom_sites_solution_primary direct
_atom_sites_solution_secondary difmap
_audit_creation_method SHELXL-97
_cell_angle_alpha 90.00
_cell_angle_beta 107.171(2)
_cell_angle_gamma 90.00
_cell_formula_units_Z 8
_cell_length_a 15.2832(8)
_cell_length_b 11.5421(6)
_cell_length_c 15.3499(8)
_cell_measurement_reflns_used 9233
_cell_measurement_temperature 120(2)
_cell_measurement_theta_max 33.14
_cell_measurement_theta_min 2.42
_cell_volume 2587.0(2)
_computing_cell_refinement 'Bruker SAINT'
_computing_data_collection 'Bruker APEX2'
_computing_data_reduction 'Bruker SAINT'
_computing_molecular_graphics 'Bruker SHELXTL'
_computing_publication_material 'Bruker SHELXTL'
_computing_structure_refinement 'SHELXL-97 (Sheldrick, 2008)'
_computing_structure_solution 'SHELXS-97 (Sheldrick, 2008)'
_diffrn_ambient_temperature 120(2)
_diffrn_measured_fraction_theta_full 0.996
_diffrn_measured_fraction_theta_max 0.996
_diffrn_measurement_device_type 'Bruker APEX-II CCD'
_diffrn_measurement_method '\f and \w scans'
_diffrn_radiation_monochromator graphite
_diffrn_radiation_source 'fine-focus sealed tube'
_diffrn_radiation_type MoK\a
_diffrn_radiation_wavelength 0.71073
_diffrn_reflns_av_R_equivalents 0.0441
_diffrn_reflns_av_sigmaI/netI 0.0399
_diffrn_reflns_limit_h_max 23
_diffrn_reflns_limit_h_min -22
_diffrn_reflns_limit_k_max 17
_diffrn_reflns_limit_k_min -17
_diffrn_reflns_limit_l_max 23
_diffrn_reflns_limit_l_min -22
_diffrn_reflns_number 41424
_diffrn_reflns_theta_full 33.14
_diffrn_reflns_theta_max 33.14
_diffrn_reflns_theta_min 1.76
_exptl_absorpt_coefficient_mu 2.533
_exptl_absorpt_correction_T_max 0.7181
_exptl_absorpt_correction_T_min 0.5589
_exptl_absorpt_correction_type multi-scan
_exptl_absorpt_process_details SADABS
_exptl_crystal_colour orange
_exptl_crystal_density_diffrn 2.131
_exptl_crystal_density_method 'not measured'
_exptl_crystal_description prism
_exptl_crystal_F_000 1584
_exptl_crystal_size_max 0.26
_exptl_crystal_size_mid 0.20
_exptl_crystal_size_min 0.14
_refine_diff_density_max 1.319
_refine_diff_density_min -1.014
_refine_diff_density_rms 0.115
_refine_ls_extinction_method none
_refine_ls_goodness_of_fit_ref 1.070
_refine_ls_hydrogen_treatment mixed
_refine_ls_matrix_type full
_refine_ls_number_parameters 397
_refine_ls_number_reflns 9835
_refine_ls_number_restraints 0
_refine_ls_restrained_S_all 1.070
_refine_ls_R_factor_all 0.0324
_refine_ls_R_factor_gt 0.0274
_refine_ls_shift/su_max 0.002
_refine_ls_shift/su_mean 0.000
_refine_ls_structure_factor_coef Fsqd
_refine_ls_weighting_details 'calc w=1/[\s^2^(Fo^2^)+(0.0250P)^2^+1.0000P] where P=(Fo^2^+2Fc^2^)/3'
_refine_ls_weighting_scheme calc
_refine_ls_wR_factor_gt 0.0655
_refine_ls_wR_factor_ref 0.0678
_reflns_number_gt 8674
_reflns_number_total 9835
_reflns_threshold_expression >2sigma(I)
_cod_data_source_file c1cc10436e.txt
_cod_data_source_block cg0902m
_cod_original_sg_symbol_H-M P2/n
_cod_database_code 7106252

loop_
_symmetry_equiv_pos_as_xyz
'x, y, z'
'-x+1/2, y, -z+1/2'
'-x, -y, -z'
'x-1/2, -y, z-1/2'

loop_
_atom_site_label
_atom_site_type_symbol
_atom_site_fract_x
_atom_site_fract_y
_atom_site_fract_z
_atom_site_U_iso_or_equiv
_atom_site_adp_type
_atom_site_occupancy
_atom_site_symmetry_multiplicity
_atom_site_calc_flag
_atom_site_refinement_flags
_atom_site_disorder_assembly
_atom_site_disorder_group
I1_1 I 0.634407(8) 1.021263(11) -0.066748(7) 0.02070(4) Uani 1 1 d . . .
C11_1 C 0.62284(12) 0.99959(15) 0.25052(11) 0.0176(3) Uani 1 1 d . . .
C17_1 C 0.62144(12) 0.99115(15) 0.34894(12) 0.0192(3) Uani 1 1 d . . .
O11_1 O 0.59532(10) 1.07915(12) 0.38325(8) 0.0241(3) Uani 1 1 d . . .
O12_1 O 0.64693(11) 0.89740(13) 0.38793(9) 0.0289(3) Uani 1 1 d . . .
C12_1 C 0.61137(13) 0.90121(16) 0.19500(11) 0.0221(3) Uani 1 1 d . . .
F12_1 F 0.59279(11) 0.79817(11) 0.22471(8) 0.0362(3) Uani 1 1 d . . .
C13_1 C 0.61572(13) 0.90710(16) 0.10616(11) 0.0223(3) Uani 1 1 d . . .
F13_1 F 0.60336(11) 0.80870(11) 0.05698(8) 0.0371(3) Uani 1 1 d . . .
C14_1 C 0.63097(12) 1.01070(15) 0.06775(11) 0.0181(3) Uani 1 1 d . . .
C15_1 C 0.64180(11) 1.10826(15) 0.12185(11) 0.0181(3) Uani 1 1 d . . .
F15_1 F 0.65732(9) 1.21133(10) 0.08882(7) 0.0271(2) Uani 1 1 d . . .
C16_1 C 0.63766(11) 1.10330(15) 0.21069(11) 0.0178(3) Uani 1 1 d . . .
F16_1 F 0.65270(8) 1.20193(10) 0.25899(7) 0.0247(2) Uani 1 1 d . . .
N21_1 N 0.60914(10) 1.06390(14) 0.56103(10) 0.0192(3) Uani 1 1 d . . .
H21_1 H 0.6023(16) 1.068(2) 0.5003(16) 0.023 Uiso 1 1 d . . .
C22_1 C 0.61893(11) 0.95913(16) 0.60113(11) 0.0196(3) Uani 1 1 d . . .
N22_1 N 0.62162(12) 0.86500(15) 0.55372(11) 0.0258(3) Uani 1 1 d . . .
H22A_1 H 0.6265(18) 0.869(3) 0.4963(18) 0.031 Uiso 1 1 d . . .
H22B_1 H 0.6348(18) 0.799(3) 0.5837(17) 0.031 Uiso 1 1 d . . .
C23_1 C 0.62545(13) 0.95710(19) 0.69631(12) 0.0256(4) Uani 1 1 d . . .
H23_1 H 0.6304 0.8844 0.7264 0.031 Uiso 1 1 calc R . .
N24_1 N 0.62486(12) 1.05071(18) 0.74295(10) 0.0294(3) Uani 1 1 d . . .
C25_1 C 0.61548(14) 1.15546(19) 0.69979(13) 0.0282(4) Uani 1 1 d . . .
H25_1 H 0.6146 1.2243 0.7334 0.034 Uiso 1 1 calc R . .
C26_1 C 0.60734(12) 1.16242(17) 0.60891(12) 0.0229(3) Uani 1 1 d . . .
H26_1 H 0.6005 1.2356 0.5794 0.027 Uiso 1 1 calc R . .
I2_2 I -0.078881(7) 0.496643(10) 0.368010(7) 0.01892(3) Uani 1 1 d . . .
C11_2 C 0.24357(11) 0.46888(15) 0.36977(11) 0.0174(3) Uani 1 1 d . . .
C17_2 C 0.34436(11) 0.46012(16) 0.37454(12) 0.0193(3) Uani 1 1 d . . .
O11_2 O 0.38539(9) 0.55149(13) 0.36681(12) 0.0314(3) Uani 1 1 d . . .
O12_2 O 0.37936(10) 0.36203(14) 0.38628(13) 0.0357(4) Uani 1 1 d . . .
C12_2 C 0.18571(11) 0.37305(16) 0.35081(12) 0.0205(3) Uani 1 1 d . . .
F12_2 F 0.21496(8) 0.26924(11) 0.33192(9) 0.0320(3) Uani 1 1 d . . .
C13_2 C 0.09446(11) 0.37998(16) 0.34886(12) 0.0206(3) Uani 1 1 d . . .
F13_2 F 0.04397(8) 0.28306(11) 0.32988(9) 0.0323(3) Uani 1 1 d . . .
C14_2 C 0.05605(11) 0.48336(15) 0.36510(12) 0.0181(3) Uani 1 1 d . . .
C15_2 C 0.11309(12) 0.57928(16) 0.38337(13) 0.0218(3) Uani 1 1 d . . .
F15_2 F 0.08084(8) 0.68145(11) 0.40055(10) 0.0360(3) Uani 1 1 d . . .
C16_2 C 0.20385(12) 0.57228(16) 0.38557(12) 0.0213(3) Uani 1 1 d . . .
F16_2 F 0.25298(8) 0.66983(11) 0.40731(10) 0.0358(3) Uani 1 1 d . . .
N21_2 N 0.56060(10) 0.52515(13) 0.38211(10) 0.0191(3) Uani 1 1 d . . .
H21_2 H 0.5012(18) 0.524(2) 0.3797(17) 0.023 Uiso 1 1 d . . .
C22_2 C 0.60157(11) 0.42143(15) 0.38290(11) 0.0181(3) Uani 1 1 d . . .
N22_2 N 0.55652(11) 0.32444(15) 0.38374(12) 0.0246(3) Uani 1 1 d . . .
H22A_2 H 0.5009(18) 0.328(3) 0.3802(16) 0.030 Uiso 1 1 d . . .
H22B_2 H 0.5837(17) 0.253(3) 0.3772(17) 0.030 Uiso 1 1 d . . .
C23_2 C 0.69508(12) 0.42338(17) 0.38349(12) 0.0220(3) Uani 1 1 d . . .
H23_2 H 0.7257 0.3518 0.3831 0.026 Uiso 1 1 calc R . .
N24_2 N 0.74020(11) 0.51939(15) 0.38452(11) 0.0239(3) Uani 1 1 d . . .
C25_2 C 0.69699(12) 0.62227(17) 0.38402(13) 0.0240(3) Uani 1 1 d . . .
H25_2 H 0.7294 0.6927 0.3847 0.029 Uiso 1 1 calc R . .
C26_2 C 0.60731(12) 0.62523(16) 0.38248(12) 0.0214(3) Uani 1 1 d . . .
H26_2 H 0.5775 0.6976 0.3817 0.026 Uiso 1 1 calc R . .

loop_
_atom_site_aniso_label
_atom_site_aniso_U_11
_atom_site_aniso_U_22
_atom_site_aniso_U_33
_atom_site_aniso_U_23
_atom_site_aniso_U_13
_atom_site_aniso_U_12
I1_1 0.02373(6) 0.02409(6) 0.01599(5) 0.00061(4) 0.00852(4) 0.00171(4)
C11_1 0.0204(7) 0.0175(7) 0.0157(6) -0.0005(5) 0.0068(6) 0.0004(5)
C17_1 0.0203(7) 0.0197(8) 0.0182(7) -0.0001(5) 0.0065(6) -0.0011(6)
O11_1 0.0362(7) 0.0206(6) 0.0187(5) 0.0011(5) 0.0131(5) 0.0049(5)
O12_1 0.0474(8) 0.0207(6) 0.0209(5) 0.0029(5) 0.0135(6) 0.0068(6)
C12_1 0.0327(9) 0.0157(7) 0.0195(7) 0.0004(6) 0.0102(6) -0.0038(6)
F12_1 0.0710(9) 0.0175(5) 0.0232(5) 0.0001(4) 0.0186(5) -0.0111(6)
C13_1 0.0334(9) 0.0162(7) 0.0191(7) -0.0026(6) 0.0104(6) -0.0005(6)
F13_1 0.0717(9) 0.0178(5) 0.0251(5) -0.0059(4) 0.0194(6) -0.0054(6)
C14_1 0.0194(7) 0.0200(8) 0.0165(6) 0.0003(5) 0.0078(6) 0.0002(6)
C15_1 0.0202(7) 0.0174(7) 0.0177(6) 0.0012(5) 0.0070(5) -0.0010(6)
F15_1 0.0428(6) 0.0176(5) 0.0231(5) 0.0010(4) 0.0134(5) -0.0069(5)
C16_1 0.0205(7) 0.0153(7) 0.0181(6) -0.0020(5) 0.0066(5) -0.0012(6)
F16_1 0.0378(6) 0.0167(5) 0.0220(4) -0.0046(4) 0.0124(4) -0.0047(4)
N21_1 0.0202(6) 0.0205(7) 0.0181(6) 0.0038(5) 0.0077(5) 0.0001(5)
C22_1 0.0183(7) 0.0219(8) 0.0196(7) 0.0025(6) 0.0072(6) -0.0012(6)
N22_1 0.0347(8) 0.0204(7) 0.0238(7) 0.0039(6) 0.0108(6) 0.0014(6)
C23_1 0.0292(9) 0.0290(9) 0.0194(7) 0.0061(7) 0.0085(6) -0.0020(7)
N24_1 0.0355(9) 0.0352(9) 0.0186(6) 0.0020(6) 0.0098(6) -0.0015(7)
C25_1 0.0341(9) 0.0278(10) 0.0242(8) -0.0020(7) 0.0108(7) -0.0018(8)
C26_1 0.0242(8) 0.0212(8) 0.0246(7) 0.0021(6) 0.0094(6) -0.0009(6)
I2_2 0.01379(5) 0.02373(6) 0.01963(5) -0.00033(4) 0.00554(4) -0.00035(3)
C11_2 0.0150(6) 0.0190(7) 0.0195(6) 0.0009(6) 0.0071(5) 0.0000(6)
C17_2 0.0151(6) 0.0217(8) 0.0227(7) 0.0018(6) 0.0082(6) 0.0012(6)
O11_2 0.0200(6) 0.0195(6) 0.0589(9) 0.0005(6) 0.0184(6) -0.0010(5)
O12_2 0.0225(6) 0.0205(7) 0.0702(11) 0.0123(7) 0.0232(7) 0.0048(5)
C12_2 0.0181(7) 0.0184(8) 0.0259(7) -0.0025(6) 0.0077(6) 0.0016(6)
F12_2 0.0231(5) 0.0200(5) 0.0534(7) -0.0111(5) 0.0119(5) 0.0003(4)
C13_2 0.0177(7) 0.0182(7) 0.0258(7) -0.0021(6) 0.0063(6) -0.0020(6)
F13_2 0.0202(5) 0.0209(6) 0.0548(7) -0.0082(5) 0.0096(5) -0.0063(4)
C14_2 0.0153(7) 0.0201(8) 0.0198(7) -0.0002(6) 0.0066(6) -0.0008(6)
C15_2 0.0184(7) 0.0176(7) 0.0314(8) -0.0026(6) 0.0104(6) 0.0013(6)
F15_2 0.0237(5) 0.0203(6) 0.0674(8) -0.0115(6) 0.0188(6) 0.0008(4)
C16_2 0.0191(7) 0.0153(7) 0.0307(8) -0.0019(6) 0.0094(6) -0.0022(6)
F16_2 0.0224(5) 0.0184(5) 0.0707(9) -0.0084(6) 0.0202(5) -0.0054(4)
N21_2 0.0175(6) 0.0178(7) 0.0236(6) -0.0012(5) 0.0088(5) 0.0017(5)
C22_2 0.0184(7) 0.0178(7) 0.0190(6) -0.0009(6) 0.0067(5) 0.0015(6)
N22_2 0.0215(7) 0.0185(7) 0.0367(8) -0.0005(6) 0.0128(6) 0.0001(6)
C23_2 0.0185(7) 0.0227(8) 0.0247(7) -0.0010(6) 0.0064(6) 0.0041(6)
N24_2 0.0177(6) 0.0272(8) 0.0266(7) -0.0032(6) 0.0065(6) 0.0010(6)
C25_2 0.0215(8) 0.0218(8) 0.0299(8) -0.0012(7) 0.0096(6) -0.0023(6)
C26_2 0.0219(7) 0.0163(7) 0.0277(8) -0.0004(6) 0.0101(6) 0.0011(6)

loop_
_atom_type_symbol
_atom_type_description
_atom_type_scat_dispersion_real
_atom_type_scat_dispersion_imag
_atom_type_scat_source
C C 0.0033 0.0016 'International Tables Vol C Tables 4.2.6.8 and 6.1.1.4'
H H 0.0000 0.0000 'International Tables Vol C Tables 4.2.6.8 and 6.1.1.4'
N N 0.0061 0.0033 'International Tables Vol C Tables 4.2.6.8 and 6.1.1.4'
O O 0.0106 0.0060 'International Tables Vol C Tables 4.2.6.8 and 6.1.1.4'
F F 0.0171 0.0103 'International Tables Vol C Tables 4.2.6.8 and 6.1.1.4'
I I -0.4742 1.8119 'International Tables Vol C Tables 4.2.6.8 and 6.1.1.4'

loop_
_geom_angle_atom_site_label_1
_geom_angle_atom_site_label_2
_geom_angle_atom_site_label_3
_geom_angle
_geom_angle_site_symmetry_1
_geom_angle_site_symmetry_3
_geom_angle_publ_flag
C14_1 I1_1 N24_1 174.66(6) . 1_554 ?
C16_1 C11_1 C12_1 115.94(16) . . ?
C16_1 C11_1 C17_1 122.90(15) . . ?
C12_1 C11_1 C17_1 121.15(15) . . ?
O12_1 C17_1 O11_1 126.36(17) . . ?
O12_1 C17_1 C11_1 116.11(16) . . ?
O11_1 C17_1 C11_1 117.52(15) . . ?
F12_1 C12_1 C13_1 117.19(16) . . ?
F12_1 C12_1 C11_1 121.07(16) . . ?
C13_1 C12_1 C11_1 121.71(17) . . ?
F13_1 C13_1 C14_1 120.26(15) . . ?
F13_1 C13_1 C12_1 118.09(16) . . ?
C14_1 C13_1 C12_1 121.64(16) . . ?
C15_1 C14_1 C13_1 117.03(16) . . ?
C15_1 C14_1 I1_1 120.99(13) . . ?
C13_1 C14_1 I1_1 121.97(13) . . ?
F15_1 C15_1 C14_1 119.95(15) . . ?
F15_1 C15_1 C16_1 118.26(15) . . ?
C14_1 C15_1 C16_1 121.78(16) . . ?
F16_1 C16_1 C15_1 117.33(15) . . ?
F16_1 C16_1 C11_1 120.70(14) . . ?
C15_1 C16_1 C11_1 121.90(16) . . ?
C22_1 N21_1 C26_1 121.49(15) . . ?
C22_1 N21_1 H21_1 118.7(17) . . ?
C26_1 N21_1 H21_1 119.8(17) . . ?
N22_1 C22_1 N21_1 120.47(16) . . ?
N22_1 C22_1 C23_1 123.08(18) . . ?
N21_1 C22_1 C23_1 116.45(17) . . ?
C22_1 N22_1 H22A_1 121.5(19) . . ?
C22_1 N22_1 H22B_1 117.8(17) . . ?
H22A_1 N22_1 H22B_1 118(3) . . ?
N24_1 C23_1 C22_1 122.58(19) . . ?
N24_1 C23_1 H23_1 118.7 . . ?
C22_1 C23_1 H23_1 118.7 . . ?
C23_1 N24_1 C25_1 119.10(17) . . ?
N24_1 C25_1 C26_1 120.82(19) . . ?
N24_1 C25_1 H25_1 119.6 . . ?
C26_1 C25_1 H25_1 119.6 . . ?
N21_1 C26_1 C25_1 119.53(18) . . ?
N21_1 C26_1 H26_1 120.2 . . ?
C25_1 C26_1 H26_1 120.2 . . ?
C14_2 I2_2 N24_2 176.17(6) . 1_455 ?
C12_2 C11_2 C16_2 115.77(15) . . ?
C12_2 C11_2 C17_2 121.88(16) . . ?
C16_2 C11_2 C17_2 122.34(16) . . ?
O12_2 C17_2 O11_2 125.16(17) . . ?
O12_2 C17_2 C11_2 116.95(16) . . ?
O11_2 C17_2 C11_2 117.89(16) . . ?
F12_2 C12_2 C13_2 116.36(16) . . ?
F12_2 C12_2 C11_2 121.57(15) . . ?
C13_2 C12_2 C11_2 122.06(17) . . ?
F13_2 C13_2 C14_2 120.70(15) . . ?
F13_2 C13_2 C12_2 117.81(16) . . ?
C14_2 C13_2 C12_2 121.49(16) . . ?
C13_2 C14_2 C15_2 116.75(16) . . ?
C13_2 C14_2 I2_2 122.87(13) . . ?
C15_2 C14_2 I2_2 120.33(13) . . ?
F15_2 C15_2 C16_2 118.32(16) . . ?
F15_2 C15_2 C14_2 119.94(16) . . ?
C16_2 C15_2 C14_2 121.73(17) . . ?
F16_2 C16_2 C15_2 116.25(16) . . ?
F16_2 C16_2 C11_2 121.51(16) . . ?
C15_2 C16_2 C11_2 122.19(16) . . ?
C22_2 N21_2 C26_2 120.87(16) . . ?
C22_2 N21_2 H21_2 116.5(17) . . ?
C26_2 N21_2 H21_2 122.6(17) . . ?
N22_2 C22_2 N21_2 120.80(16) . . ?
N22_2 C22_2 C23_2 122.63(17) . . ?
N21_2 C22_2 C23_2 116.57(16) . . ?
C22_2 N22_2 H22A_2 119(2) . . ?
C22_2 N22_2 H22B_2 119.6(16) . . ?
H22A_2 N22_2 H22B_2 120(3) . . ?
N24_2 C23_2 C22_2 122.62(17) . . ?
N24_2 C23_2 H23_2 118.7 . . ?
C22_2 C23_2 H23_2 118.7 . . ?
C23_2 N24_2 C25_2 119.28(17) . . ?
N24_2 C25_2 C26_2 120.43(18) . . ?
N24_2 C25_2 H25_2 119.8 . . ?
C26_2 C25_2 H25_2 119.8 . . ?
N21_2 C26_2 C25_2 120.22(17) . . ?
N21_2 C26_2 H26_2 119.9 . . ?
C25_2 C26_2 H26_2 119.9 . . ?

loop_
_geom_bond_atom_site_label_1
_geom_bond_atom_site_label_2
_geom_bond_distance
_geom_bond_site_symmetry_2
_geom_bond_publ_flag
I1_1 C14_1 2.0842(17) . ?
I1_1 N24_1 2.9014(16) 1_554 ?
C11_1 C16_1 1.393(2) . ?
C11_1 C12_1 1.399(2) . ?
C11_1 C17_1 1.520(2) . ?
C17_1 O12_1 1.242(2) . ?
C17_1 O11_1 1.262(2) . ?
C12_1 F12_1 1.334(2) . ?
C12_1 C13_1 1.386(2) . ?
C13_1 F13_1 1.346(2) . ?
C13_1 C14_1 1.383(3) . ?
C14_1 C15_1 1.380(2) . ?
C15_1 F15_1 1.342(2) . ?
C15_1 C16_1 1.385(2) . ?
C16_1 F16_1 1.3409(19) . ?
N21_1 C22_1 1.345(2) . ?
N21_1 C26_1 1.359(2) . ?
N21_1 H21_1 0.91(2) . ?
C22_1 N22_1 1.315(3) . ?
C22_1 C23_1 1.435(2) . ?
N22_1 H22A_1 0.91(3) . ?
N22_1 H22B_1 0.89(3) . ?
C23_1 N24_1 1.298(3) . ?
C23_1 H23_1 0.9500 . ?
N24_1 C25_1 1.366(3) . ?
C25_1 C26_1 1.366(3) . ?
C25_1 H25_1 0.9500 . ?
C26_1 H26_1 0.9500 . ?
I2_2 C14_2 2.0814(17) . ?
I2_2 N24_2 2.8622(17) 1_455 ?
C11_2 C12_2 1.392(2) . ?
C11_2 C16_2 1.392(3) . ?
C11_2 C17_2 1.524(2) . ?
C17_2 O12_2 1.242(2) . ?
C17_2 O11_2 1.250(2) . ?
C12_2 F12_2 1.340(2) . ?
C12_2 C13_2 1.388(2) . ?
C13_2 F13_2 1.341(2) . ?
C13_2 C14_2 1.385(3) . ?
C14_2 C15_2 1.386(2) . ?
C15_2 F15_2 1.334(2) . ?
C15_2 C16_2 1.380(2) . ?
C16_2 F16_2 1.340(2) . ?
N21_2 C22_2 1.349(2) . ?
N21_2 C26_2 1.357(2) . ?
N21_2 H21_2 0.90(3) . ?
C22_2 N22_2 1.316(2) . ?
C22_2 C23_2 1.427(2) . ?
N22_2 H22A_2 0.84(3) . ?
N22_2 H22B_2 0.94(3) . ?
C23_2 N24_2 1.303(3) . ?
C23_2 H23_2 0.9500 . ?
N24_2 C25_2 1.358(3) . ?
C25_2 C26_2 1.364(3) . ?
C25_2 H25_2 0.9500 . ?
C26_2 H26_2 0.9500 . ?

loop_
_geom_hbond_atom_site_label_D
_geom_hbond_atom_site_label_H
_geom_hbond_atom_site_label_A
_geom_hbond_distance_DH
_geom_hbond_distance_HA
_geom_hbond_distance_DA
_geom_hbond_angle_DHA
_geom_hbond_site_symmetry_A
N21_1 H21_1 O11_1 0.91(2) 1.77(2) 2.6800(19) 177(2) .
N21_2 H21_2 O11_2 0.90(3) 1.75(3) 2.636(2) 168(3) .
N22_1 H22A_1 O12_1 0.91(3) 1.81(3) 2.710(2) 171(3) .
N22_2 H22A_2 O12_2 0.84(3) 1.93(3) 2.754(2) 169(3) .
N22_1 H22B_1 O12_2 0.89(3) 1.94(3) 2.779(2) 158(2) 3_666
N22_2 H22B_2 O11_1 0.94(3) 2.01(3) 2.893(2) 154(2) 1_545

loop_
_geom_torsion_atom_site_label_1
_geom_torsion_atom_site_label_2
_geom_torsion_atom_site_label_3
_geom_torsion_atom_site_label_4
_geom_torsion
_geom_torsion_site_symmetry_1
_geom_torsion_site_symmetry_2
_geom_torsion_site_symmetry_3
_geom_torsion_site_symmetry_4
_geom_torsion_publ_flag
C16_1 C11_1 C17_1 O12_1 -149.95(18) . . . . ?
C12_1 C11_1 C17_1 O12_1 28.4(3) . . . . ?
C16_1 C11_1 C17_1 O11_1 29.7(3) . . . . ?
C12_1 C11_1 C17_1 O11_1 -151.99(18) . . . . ?
C16_1 C11_1 C12_1 F12_1 -177.04(17) . . . . ?
C17_1 C11_1 C12_1 F12_1 4.5(3) . . . . ?
C16_1 C11_1 C12_1 C13_1 0.8(3) . . . . ?
C17_1 C11_1 C12_1 C13_1 -177.70(17) . . . . ?
F12_1 C12_1 C13_1 F13_1 -1.7(3) . . . . ?
C11_1 C12_1 C13_1 F13_1 -179.56(17) . . . . ?
F12_1 C12_1 C13_1 C14_1 177.42(18) . . . . ?
C11_1 C12_1 C13_1 C14_1 -0.5(3) . . . . ?
F13_1 C13_1 C14_1 C15_1 179.13(16) . . . . ?
C12_1 C13_1 C14_1 C15_1 0.1(3) . . . . ?
F13_1 C13_1 C14_1 I1_1 0.6(3) . . . . ?
C12_1 C13_1 C14_1 I1_1 -178.45(14) . . . . ?
N24_1 I1_1 C14_1 C15_1 -59.2(7) 1_554 . . . ?
N24_1 I1_1 C14_1 C13_1 119.2(6) 1_554 . . . ?
C13_1 C14_1 C15_1 F15_1 179.61(16) . . . . ?
I1_1 C14_1 C15_1 F15_1 -1.9(2) . . . . ?
C13_1 C14_1 C15_1 C16_1 0.0(3) . . . . ?
I1_1 C14_1 C15_1 C16_1 178.53(13) . . . . ?
F15_1 C15_1 C16_1 F16_1 -2.2(2) . . . . ?
C14_1 C15_1 C16_1 F16_1 177.37(15) . . . . ?
F15_1 C15_1 C16_1 C11_1 -179.27(15) . . . . ?
C14_1 C15_1 C16_1 C11_1 0.3(3) . . . . ?
C12_1 C11_1 C16_1 F16_1 -177.63(16) . . . . ?
C17_1 C11_1 C16_1 F16_1 0.8(3) . . . . ?
C12_1 C11_1 C16_1 C15_1 -0.7(3) . . . . ?
C17_1 C11_1 C16_1 C15_1 177.73(16) . . . . ?
C26_1 N21_1 C22_1 N22_1 -179.16(17) . . . . ?
C26_1 N21_1 C22_1 C23_1 1.2(2) . . . . ?
N22_1 C22_1 C23_1 N24_1 178.35(19) . . . . ?
N21_1 C22_1 C23_1 N24_1 -2.0(3) . . . . ?
C22_1 C23_1 N24_1 C25_1 1.6(3) . . . . ?
C23_1 N24_1 C25_1 C26_1 -0.4(3) . . . . ?
C22_1 N21_1 C26_1 C25_1 -0.1(3) . . . . ?
N24_1 C25_1 C26_1 N21_1 -0.4(3) . . . . ?
C12_2 C11_2 C17_2 O12_2 -19.5(3) . . . . ?
C16_2 C11_2 C17_2 O12_2 159.32(18) . . . . ?
C12_2 C11_2 C17_2 O11_2 160.77(18) . . . . ?
C16_2 C11_2 C17_2 O11_2 -20.4(3) . . . . ?
C16_2 C11_2 C12_2 F12_2 178.15(16) . . . . ?
C17_2 C11_2 C12_2 F12_2 -2.9(3) . . . . ?
C16_2 C11_2 C12_2 C13_2 -0.7(3) . . . . ?
C17_2 C11_2 C12_2 C13_2 178.21(16) . . . . ?
F12_2 C12_2 C13_2 F13_2 1.0(2) . . . . ?
C11_2 C12_2 C13_2 F13_2 179.94(16) . . . . ?
F12_2 C12_2 C13_2 C14_2 -178.44(16) . . . . ?
C11_2 C12_2 C13_2 C14_2 0.5(3) . . . . ?
F13_2 C13_2 C14_2 C15_2 -179.45(17) . . . . ?
C12_2 C13_2 C14_2 C15_2 0.0(3) . . . . ?
F13_2 C13_2 C14_2 I2_2 3.1(2) . . . . ?
C12_2 C13_2 C14_2 I2_2 -177.49(13) . . . . ?
N24_2 I2_2 C14_2 C13_2 117.1(9) 1_455 . . . ?
N24_2 I2_2 C14_2 C15_2 -60.3(10) 1_455 . . . ?
C13_2 C14_2 C15_2 F15_2 -179.33(17) . . . . ?
I2_2 C14_2 C15_2 F15_2 -1.8(2) . . . . ?
C13_2 C14_2 C15_2 C16_2 -0.2(3) . . . . ?
I2_2 C14_2 C15_2 C16_2 177.36(14) . . . . ?
F15_2 C15_2 C16_2 F16_2 1.6(3) . . . . ?
C14_2 C15_2 C16_2 F16_2 -177.59(17) . . . . ?
F15_2 C15_2 C16_2 C11_2 179.08(17) . . . . ?
C14_2 C15_2 C16_2 C11_2 -0.1(3) . . . . ?
C12_2 C11_2 C16_2 F16_2 177.90(17) . . . . ?
C17_2 C11_2 C16_2 F16_2 -1.0(3) . . . . ?
C12_2 C11_2 C16_2 C15_2 0.5(3) . . . . ?
C17_2 C11_2 C16_2 C15_2 -178.40(17) . . . . ?
C26_2 N21_2 C22_2 N22_2 179.11(17) . . . . ?
C26_2 N21_2 C22_2 C23_2 -0.4(2) . . . . ?
N22_2 C22_2 C23_2 N24_2 -178.58(17) . . . . ?
N21_2 C22_2 C23_2 N24_2 0.9(3) . . . . ?
C22_2 C23_2 N24_2 C25_2 -0.7(3) . . . . ?
C23_2 N24_2 C25_2 C26_2 0.0(3) . . . . ?
C22_2 N21_2 C26_2 C25_2 -0.2(3) . . . . ?
N24_2 C25_2 C26_2 N21_2 0.5(3) . . . . ?
